data_4088711
loop_
_publ_author_name
'Vilanova, Sean P.'
'Iluc, Vlad M.'

_publ_section_title
;
 Aryl and Benzyl C--H Activation of N-Substituted PNP Ligands
;
_journal_issue 12
_journal_name_full Organometallics
_journal_page_first 2110
_journal_paper_doi 10.1021/acs.organomet.6b00333
_journal_volume 35
_journal_year 2016
_chemical_formula_sum 'C41 H60 Ir N P2'
_chemical_formula_weight 821.04
_space_group_IT_number 2
_space_group_name_Hall '-P 1'
_space_group_name_H-M_alt 'P -1'
_symmetry_cell_setting triclinic
_symmetry_space_group_name_H-M 'P -1'
_atom_sites_solution_hydrogens geom
_atom_sites_solution_primary direct
_atom_sites_solution_secondary difmap
_audit_creation_method SHELXL-97
_cell_angle_alpha 101.6180(10)
_cell_angle_beta 99.5930(10)
_cell_angle_gamma 103.6130(10)
_cell_formula_units_Z 2
_cell_length_a 10.4541(3)
_cell_length_b 11.9272(4)
_cell_length_c 17.0690(5)
_cell_measurement_reflns_used 8864
_cell_measurement_temperature 120(2)
_cell_measurement_theta_max 51.839
_cell_measurement_theta_min 4.668
_cell_volume 1974.26(11)
_computing_structure_refinement 'SHELXL-97 (Sheldrick, 1997)'
_computing_structure_solution 'SHELXS-97 (Sheldrick, 1990)'
_diffrn_ambient_temperature 120(2)
_diffrn_measured_fraction_theta_full 1.000
_diffrn_measured_fraction_theta_max 0.998
_diffrn_measurement_device_type 'Bruker APEX-II'
_diffrn_radiation_monochromator graphite
_diffrn_radiation_source 'fine-focus sealed tube'
_diffrn_radiation_type MoK\a
_diffrn_radiation_wavelength 0.71073
_diffrn_reflns_av_R_equivalents 0.0388
_diffrn_reflns_av_sigmaI/netI 0.0441
_diffrn_reflns_limit_h_max 13
_diffrn_reflns_limit_h_min -13
_diffrn_reflns_limit_k_max 14
_diffrn_reflns_limit_k_min -14
_diffrn_reflns_limit_l_max 21
_diffrn_reflns_limit_l_min -21
_diffrn_reflns_number 27664
_diffrn_reflns_theta_full 25.00
_diffrn_reflns_theta_max 26.53
_diffrn_reflns_theta_min 1.25
_exptl_absorpt_coefficient_mu 3.490
_exptl_absorpt_correction_T_max 0.7454
_exptl_absorpt_correction_T_min 0.6478
_exptl_absorpt_correction_type multi-scan
_exptl_absorpt_process_details 'Bruker AXS area detector scaling and absorption correction'
_exptl_crystal_colour yellow
_exptl_crystal_density_diffrn 1.381
_exptl_crystal_density_method 'not measured'
_exptl_crystal_description block
_exptl_crystal_F_000 840
_exptl_crystal_size_max 0.18
_exptl_crystal_size_mid 0.15
_exptl_crystal_size_min 0.11
_platon_squeeze_details
;
a highly disordered molecule of n-hexane was removed
;
_refine_diff_density_max 3.437
_refine_diff_density_min -0.965
_refine_diff_density_rms 0.132
_refine_ls_extinction_method none
_refine_ls_goodness_of_fit_ref 1.079
_refine_ls_hydrogen_treatment mixed
_refine_ls_matrix_type full
_refine_ls_number_parameters 421
_refine_ls_number_reflns 8193
_refine_ls_number_restraints 0
_refine_ls_restrained_S_all 1.079
_refine_ls_R_factor_all 0.0363
_refine_ls_R_factor_gt 0.0293
_refine_ls_shift/su_max 0.003
_refine_ls_shift/su_mean 0.000
_refine_ls_structure_factor_coef Fsqd
_refine_ls_weighting_details 'calc w=1/[\s^2^(Fo^2^)+(0.0373P)^2^+0.0000P] where P=(Fo^2^+2Fc^2^)/3'
_refine_ls_weighting_scheme calc
_refine_ls_wR_factor_gt 0.0681
_refine_ls_wR_factor_ref 0.0700
_reflns_number_gt 7225
_reflns_number_total 8193
_reflns_threshold_expression >2sigma(I)
_cod_data_source_file om6b00333_si_002.cif
_cod_data_source_block sv26
_cod_original_cell_volume 1974.25(10)
_cod_database_code 4088711

loop_
_symmetry_equiv_pos_as_xyz
'x, y, z'
'-x, -y, -z'

loop_
_atom_site_label
_atom_site_type_symbol
_atom_site_fract_x
_atom_site_fract_y
_atom_site_fract_z
_atom_site_U_iso_or_equiv
_atom_site_adp_type
_atom_site_occupancy
_atom_site_symmetry_multiplicity
_atom_site_calc_flag
_atom_site_refinement_flags
Ir Ir 0.778068(14) 0.903892(13) 0.668084(9) 0.01266(5) Uani 1 1 d .
P2 P 0.73592(9) 0.75288(8) 0.73680(6) 0.0133(2) Uani 1 1 d .
P1 P 0.70360(9) 1.04788(8) 0.74863(6) 0.0135(2) Uani 1 1 d .
C43 C 0.9062(4) 1.1032(5) 0.8997(3) 0.0372(12) Uani 1 1 d .
H43A H 0.9475 1.0635 0.8588 0.056 Uiso 1 1 calc R
H43B H 0.9185 1.0725 0.9487 0.056 Uiso 1 1 calc R
H43C H 0.9492 1.1892 0.9146 0.056 Uiso 1 1 calc R
C46 C 0.7131(5) 1.2195(4) 0.6526(3) 0.0291(10) Uani 1 1 d .
H46A H 0.7580 1.1822 0.6128 0.044 Uiso 1 1 calc R
H46B H 0.7320 1.3048 0.6552 0.044 Uiso 1 1 calc R
H46C H 0.6155 1.1822 0.6354 0.044 Uiso 1 1 calc R
C51 C 0.8901(4) 0.7190(4) 0.7874(2) 0.0191(8) Uani 1 1 d .
H51 H 0.8615 0.6634 0.8220 0.023 Uiso 1 1 calc R
C52 C 0.9995(4) 0.8282(4) 0.8433(3) 0.0254(9) Uani 1 1 d .
H52A H 1.0358 0.8807 0.8101 0.038 Uiso 1 1 calc R
H52B H 1.0723 0.8023 0.8719 0.038 Uiso 1 1 calc R
H52C H 0.9602 0.8715 0.8837 0.038 Uiso 1 1 calc R
C53 C 0.9546(4) 0.6566(4) 0.7246(3) 0.0294(10) Uani 1 1 d .
H53A H 0.8964 0.5756 0.6987 0.044 Uiso 1 1 calc R
H53B H 1.0431 0.6529 0.7520 0.044 Uiso 1 1 calc R
H53C H 0.9657 0.7011 0.6826 0.044 Uiso 1 1 calc R
C54 C 0.6230(4) 0.5993(3) 0.6845(2) 0.0194(8) Uani 1 1 d .
H54 H 0.5314 0.6101 0.6673 0.023 Uiso 1 1 calc R
C55 C 0.6063(4) 0.5158(4) 0.7410(3) 0.0276(10) Uani 1 1 d .
H55A H 0.5368 0.4414 0.7118 0.041 Uiso 1 1 calc R
H55B H 0.5791 0.5538 0.7896 0.041 Uiso 1 1 calc R
H55C H 0.6922 0.4983 0.7581 0.041 Uiso 1 1 calc R
C56 C 0.6549(4) 0.5368(4) 0.6054(3) 0.0257(9) Uani 1 1 d .
H56A H 0.5708 0.4858 0.5676 0.039 Uiso 1 1 calc R
H56B H 0.7149 0.4880 0.6185 0.039 Uiso 1 1 calc R
H56C H 0.6994 0.5967 0.5795 0.039 Uiso 1 1 calc R
C61 C 0.6189(4) 0.8995(4) 0.5611(2) 0.0191(8) Uani 1 1 d .
H61 H 0.5322 0.9085 0.5753 0.023 Uiso 1 1 calc R
C62 C 0.6336(4) 0.7847(4) 0.5526(2) 0.0183(8) Uani 1 1 d .
H62 H 0.5560 0.7249 0.5613 0.022 Uiso 1 1 calc R
C63 C 0.7031(4) 0.7361(4) 0.4873(2) 0.0229(9) Uani 1 1 d .
H63A H 0.6870 0.7724 0.4405 0.027 Uiso 1 1 calc R
H63B H 0.6620 0.6490 0.4667 0.027 Uiso 1 1 calc R
C64 C 0.8564(4) 0.7607(4) 0.5189(2) 0.0228(9) Uani 1 1 d .
H64A H 0.8750 0.6889 0.5333 0.027 Uiso 1 1 calc R
H64B H 0.9025 0.7765 0.4744 0.027 Uiso 1 1 calc R
C65 C 0.9132(4) 0.8647(4) 0.5925(2) 0.0173(8) Uani 1 1 d .
H65 H 1.0034 0.8663 0.6243 0.021 Uiso 1 1 calc R
C66 C 0.8980(4) 0.9815(4) 0.5916(2) 0.0177(8) Uani 1 1 d .
H66 H 0.9794 1.0482 0.6227 0.021 Uiso 1 1 calc R
C67 C 0.8231(4) 1.0046(4) 0.5144(3) 0.0236(9) Uani 1 1 d .
H67A H 0.8425 0.9564 0.4657 0.028 Uiso 1 1 calc R
H67B H 0.8584 1.0896 0.5152 0.028 Uiso 1 1 calc R
C68 C 0.6694(4) 0.9754(4) 0.5052(2) 0.0217(9) Uani 1 1 d .
H68A H 0.6438 1.0507 0.5175 0.026 Uiso 1 1 calc R
H68B H 0.6245 0.9327 0.4475 0.026 Uiso 1 1 calc R
C45 C 0.9204(4) 1.2442(4) 0.7554(3) 0.0381(12) Uani 1 1 d .
H45A H 0.9540 1.1840 0.7235 0.057 Uiso 1 1 calc R
H45B H 0.9563 1.2552 0.8141 0.057 Uiso 1 1 calc R
H45C H 0.9498 1.3198 0.7405 0.057 Uiso 1 1 calc R
C44 C 0.7659(4) 1.2028(3) 0.7367(3) 0.0203(9) Uani 1 1 d .
H44 H 0.7355 1.2571 0.7778 0.024 Uiso 1 1 calc R
C11 C 0.3470(4) 0.7002(3) 0.7005(2) 0.0165(8) Uani 1 1 d .
C12 C 0.2718(4) 0.6668(4) 0.6198(3) 0.0209(9) Uani 1 1 d .
C13 C 0.1740(4) 0.5554(4) 0.5923(3) 0.0268(10) Uani 1 1 d .
H13 H 0.1222 0.5319 0.5375 0.032 Uiso 1 1 calc R
C14 C 0.1510(4) 0.4791(4) 0.6431(3) 0.0278(10) Uani 1 1 d .
H14 H 0.0837 0.4047 0.6233 0.033 Uiso 1 1 calc R
C15 C 0.2260(4) 0.5117(4) 0.7219(3) 0.0247(9) Uani 1 1 d .
H15 H 0.2123 0.4592 0.7567 0.030 Uiso 1 1 calc R
C16 C 0.3217(4) 0.6209(3) 0.7509(3) 0.0212(9) Uani 1 1 d .
H16 H 0.3717 0.6432 0.8062 0.025 Uiso 1 1 calc R
C21 C 0.4199(3) 0.9205(3) 0.7295(2) 0.0129(7) Uani 1 1 d .
C22 C 0.5173(4) 1.0290(3) 0.7378(2) 0.0141(8) Uani 1 1 d .
C23 C 0.4704(4) 1.1296(3) 0.7406(2) 0.0172(8) Uani 1 1 d .
H23 H 0.5347 1.2038 0.7471 0.021 Uiso 1 1 calc R
C24 C 0.3357(4) 1.1288(3) 0.7345(2) 0.0155(8) Uani 1 1 d .
C25 C 0.2434(4) 1.0212(3) 0.7262(2) 0.0158(8) Uani 1 1 d .
H25 H 0.1506 1.0172 0.7221 0.019 Uiso 1 1 calc R
C26 C 0.2846(4) 0.9193(3) 0.7239(2) 0.0156(8) Uani 1 1 d .
H26 H 0.2192 0.8460 0.7183 0.019 Uiso 1 1 calc R
C1 C 0.2849(4) 0.7422(4) 0.5606(3) 0.0262(9) Uani 1 1 d .
H1A H 0.2568 0.6913 0.5045 0.039 Uiso 1 1 calc R
H1B H 0.3791 0.7894 0.5706 0.039 Uiso 1 1 calc R
H1C H 0.2273 0.7959 0.5675 0.039 Uiso 1 1 calc R
C27 C 0.2931(4) 1.2412(3) 0.7391(3) 0.0219(9) Uani 1 1 d .
H27A H 0.2396 1.2382 0.6854 0.033 Uiso 1 1 calc R
H27B H 0.3735 1.3098 0.7545 0.033 Uiso 1 1 calc R
H27C H 0.2386 1.2490 0.7803 0.033 Uiso 1 1 calc R
H H 0.911(5) 0.961(5) 0.742(3) 0.064(17) Uiso 1 1 d .
C37 C 0.7343(4) 0.8313(5) 1.0567(3) 0.0341(11) Uani 1 1 d .
H37A H 0.7921 0.7774 1.0537 0.051 Uiso 1 1 calc R
H37B H 0.6666 0.8061 1.0878 0.051 Uiso 1 1 calc R
H37C H 0.7897 0.9127 1.0843 0.051 Uiso 1 1 calc R
C36 C 0.4848(4) 0.8603(3) 0.8811(2) 0.0179(8) Uani 1 1 d .
H36 H 0.4048 0.8852 0.8732 0.021 Uiso 1 1 calc R
C35 C 0.5492(4) 0.8656(4) 0.9590(2) 0.0202(8) Uani 1 1 d .
H35 H 0.5147 0.8955 1.0045 0.024 Uiso 1 1 calc R
C34 C 0.6645(4) 0.8276(4) 0.9717(2) 0.0212(9) Uani 1 1 d .
C33 C 0.7130(4) 0.7873(3) 0.9040(2) 0.0176(8) Uani 1 1 d .
H33 H 0.7914 0.7601 0.9124 0.021 Uiso 1 1 calc R
C32 C 0.6527(4) 0.7844(3) 0.8239(2) 0.0143(8) Uani 1 1 d .
C31 C 0.5333(3) 0.8197(3) 0.8136(2) 0.0129(7) Uani 1 1 d .
C41 C 0.7562(4) 1.0788(4) 0.8639(2) 0.0191(8) Uani 1 1 d .
H41 H 0.7122 1.0031 0.8773 0.023 Uiso 1 1 calc R
C42 C 0.7038(4) 1.1738(4) 0.9119(3) 0.0303(10) Uani 1 1 d .
H42A H 0.7491 1.2521 0.9053 0.045 Uiso 1 1 calc R
H42B H 0.7226 1.1743 0.9702 0.045 Uiso 1 1 calc R
H42C H 0.6062 1.1562 0.8911 0.045 Uiso 1 1 calc R
N N 0.4547(3) 0.8111(3) 0.73300(18) 0.0133(6) Uani 1 1 d .

loop_
_atom_site_aniso_label
_atom_site_aniso_U_11
_atom_site_aniso_U_22
_atom_site_aniso_U_33
_atom_site_aniso_U_23
_atom_site_aniso_U_13
_atom_site_aniso_U_12
Ir 0.01043(8) 0.01320(8) 0.01486(8) 0.00375(5) 0.00372(5) 0.00344(5)
P2 0.0111(5) 0.0135(5) 0.0171(5) 0.0047(4) 0.0041(4) 0.0055(4)
P1 0.0103(5) 0.0119(5) 0.0185(5) 0.0042(4) 0.0048(4) 0.0023(4)
C43 0.027(2) 0.049(3) 0.025(2) -0.012(2) -0.0064(19) 0.017(2)
C46 0.041(3) 0.020(2) 0.036(3) 0.015(2) 0.018(2) 0.013(2)
C51 0.0136(19) 0.022(2) 0.026(2) 0.0114(17) 0.0048(16) 0.0097(16)
C52 0.018(2) 0.033(3) 0.027(2) 0.0120(19) 0.0026(17) 0.0094(19)
C53 0.021(2) 0.031(3) 0.040(3) 0.008(2) 0.008(2) 0.0147(19)
C54 0.0142(19) 0.015(2) 0.029(2) 0.0030(17) 0.0065(17) 0.0038(16)
C55 0.029(2) 0.017(2) 0.041(3) 0.0101(19) 0.017(2) 0.0048(18)
C56 0.027(2) 0.019(2) 0.028(2) 0.0008(18) 0.0075(19) 0.0048(18)
C61 0.0081(18) 0.028(2) 0.0162(19) 0.0041(17) -0.0017(15) 0.0009(16)
C62 0.0121(19) 0.021(2) 0.0161(19) 0.0016(16) -0.0007(15) 0.0002(16)
C63 0.024(2) 0.024(2) 0.018(2) 0.0023(17) 0.0044(17) 0.0035(18)
C64 0.021(2) 0.025(2) 0.023(2) 0.0017(18) 0.0109(17) 0.0061(18)
C65 0.0083(18) 0.026(2) 0.0171(19) 0.0043(17) 0.0045(15) 0.0040(16)
C66 0.0121(19) 0.022(2) 0.020(2) 0.0086(17) 0.0076(16) 0.0021(16)
C67 0.021(2) 0.029(2) 0.027(2) 0.0154(19) 0.0124(18) 0.0086(18)
C68 0.020(2) 0.029(2) 0.018(2) 0.0109(18) 0.0023(16) 0.0084(18)
C45 0.027(3) 0.019(2) 0.068(4) 0.011(2) 0.018(2) 0.000(2)
C44 0.018(2) 0.0124(19) 0.033(2) 0.0061(17) 0.0128(18) 0.0032(16)
C11 0.0100(18) 0.0128(19) 0.026(2) 0.0028(16) 0.0040(16) 0.0045(15)
C12 0.015(2) 0.020(2) 0.028(2) 0.0036(18) 0.0055(17) 0.0073(17)
C13 0.019(2) 0.025(2) 0.033(2) 0.0002(19) 0.0115(19) 0.0045(18)
C14 0.021(2) 0.016(2) 0.039(3) -0.0035(19) 0.0086(19) 0.0000(17)
C15 0.025(2) 0.015(2) 0.042(3) 0.0129(19) 0.014(2) 0.0098(18)
C16 0.0121(19) 0.017(2) 0.035(2) 0.0060(18) 0.0051(17) 0.0061(16)
C21 0.0117(18) 0.0143(19) 0.0150(18) 0.0048(15) 0.0038(14) 0.0064(15)
C22 0.0135(19) 0.0162(19) 0.0138(18) 0.0038(15) 0.0041(15) 0.0056(15)
C23 0.016(2) 0.0143(19) 0.023(2) 0.0070(16) 0.0065(16) 0.0029(16)
C24 0.017(2) 0.017(2) 0.0155(18) 0.0046(15) 0.0052(15) 0.0082(16)
C25 0.0100(18) 0.022(2) 0.0173(19) 0.0065(16) 0.0029(15) 0.0066(16)
C26 0.0129(19) 0.0148(19) 0.0177(19) 0.0032(15) 0.0030(15) 0.0020(15)
C1 0.021(2) 0.027(2) 0.025(2) 0.0033(19) 0.0032(18) -0.0003(18)
C27 0.018(2) 0.018(2) 0.036(2) 0.0117(18) 0.0113(18) 0.0080(17)
C37 0.028(2) 0.055(3) 0.021(2) 0.012(2) 0.0052(19) 0.014(2)
C36 0.0106(19) 0.019(2) 0.028(2) 0.0099(17) 0.0070(16) 0.0061(16)
C35 0.019(2) 0.021(2) 0.023(2) 0.0071(17) 0.0110(17) 0.0043(17)
C34 0.018(2) 0.026(2) 0.018(2) 0.0090(17) 0.0045(16) 0.0018(17)
C33 0.0128(19) 0.022(2) 0.021(2) 0.0113(17) 0.0048(16) 0.0055(16)
C32 0.0128(19) 0.0122(18) 0.0182(19) 0.0059(15) 0.0043(15) 0.0019(15)
C31 0.0102(18) 0.0105(18) 0.0174(18) 0.0039(15) 0.0030(14) 0.0017(14)
C41 0.019(2) 0.018(2) 0.020(2) 0.0061(17) 0.0052(16) 0.0018(16)
C42 0.029(2) 0.041(3) 0.020(2) 0.000(2) 0.0071(18) 0.012(2)
N 0.0079(15) 0.0132(16) 0.0189(16) 0.0064(13) 0.0016(12) 0.0022(12)

loop_
_atom_type_symbol
_atom_type_description
_atom_type_scat_dispersion_real
_atom_type_scat_dispersion_imag
_atom_type_scat_source
C C 0.0033 0.0016 'International Tables Vol C Tables 4.2.6.8 and 6.1.1.4'
H H 0.0000 0.0000 'International Tables Vol C Tables 4.2.6.8 and 6.1.1.4'
N N 0.0061 0.0033 'International Tables Vol C Tables 4.2.6.8 and 6.1.1.4'
P P 0.1023 0.0942 'International Tables Vol C Tables 4.2.6.8 and 6.1.1.4'
Ir Ir -1.4442 7.9887 'International Tables Vol C Tables 4.2.6.8 and 6.1.1.4'

loop_
_geom_angle_atom_site_label_1
_geom_angle_atom_site_label_2
_geom_angle_atom_site_label_3
_geom_angle
C65 Ir C66 39.34(14)
C65 Ir C61 93.00(14)
C66 Ir C61 78.32(14)
C65 Ir C62 78.38(14)
C66 Ir C62 87.73(15)
C61 Ir C62 36.24(14)
C65 Ir P2 107.15(11)
C66 Ir P2 145.83(10)
C61 Ir P2 118.34(10)
C62 Ir P2 91.12(10)
C65 Ir P1 148.26(11)
C66 Ir P1 110.73(11)
C61 Ir P1 88.37(11)
C62 Ir P1 117.88(10)
P2 Ir P1 99.93(3)
C65 Ir H 85.9(19)
C66 Ir H 86.5(19)
C61 Ir H 156.9(19)
C62 Ir H 161.3(19)
P2 Ir H 83.8(19)
P1 Ir H 80.8(19)
C32 P2 C51 101.81(17)
C32 P2 C54 97.92(17)
C51 P2 C54 101.46(18)
C32 P2 Ir 115.15(12)
C51 P2 Ir 114.77(13)
C54 P2 Ir 122.49(13)
C44 P1 C22 102.31(17)
C44 P1 C41 99.29(18)
C22 P1 C41 99.11(16)
C44 P1 Ir 114.88(13)
C22 P1 Ir 119.52(12)
C41 P1 Ir 118.41(13)
C41 C43 H43A 109.5
C41 C43 H43B 109.5
H43A C43 H43B 109.5
C41 C43 H43C 109.5
H43A C43 H43C 109.5
H43B C43 H43C 109.5
C44 C46 H46A 109.5
C44 C46 H46B 109.5
H46A C46 H46B 109.5
C44 C46 H46C 109.5
H46A C46 H46C 109.5
H46B C46 H46C 109.5
C53 C51 C52 107.7(3)
C53 C51 P2 111.5(3)
C52 C51 P2 114.5(3)
C53 C51 H51 107.7
C52 C51 H51 107.7
P2 C51 H51 107.7
C51 C52 H52A 109.5
C51 C52 H52B 109.5
H52A C52 H52B 109.5
C51 C52 H52C 109.5
H52A C52 H52C 109.5
H52B C52 H52C 109.5
C51 C53 H53A 109.5
C51 C53 H53B 109.5
H53A C53 H53B 109.5
C51 C53 H53C 109.5
H53A C53 H53C 109.5
H53B C53 H53C 109.5
C55 C54 C56 109.8(3)
C55 C54 P2 113.9(3)
C56 C54 P2 116.1(3)
C55 C54 H54 105.3
C56 C54 H54 105.3
P2 C54 H54 105.3
C54 C55 H55A 109.5
C54 C55 H55B 109.5
H55A C55 H55B 109.5
C54 C55 H55C 109.5
H55A C55 H55C 109.5
H55B C55 H55C 109.5
C54 C56 H56A 109.5
C54 C56 H56B 109.5
H56A C56 H56B 109.5
C54 C56 H56C 109.5
H56A C56 H56C 109.5
H56B C56 H56C 109.5
C62 C61 C68 120.7(4)
C62 C61 Ir 72.2(2)
C68 C61 Ir 114.3(2)
C62 C61 H61 114.3
C68 C61 H61 114.3
Ir C61 H61 114.3
C61 C62 C63 119.5(4)
C61 C62 Ir 71.5(2)
C63 C62 Ir 113.6(2)
C61 C62 H62 115.0
C63 C62 H62 115.0
Ir C62 H62 115.0
C62 C63 C64 113.2(3)
C62 C63 H63A 108.9
C64 C63 H63A 108.9
C62 C63 H63B 108.9
C64 C63 H63B 108.9
H63A C63 H63B 107.8
C65 C64 C63 112.6(3)
C65 C64 H64A 109.1
C63 C64 H64A 109.1
C65 C64 H64B 109.1
C63 C64 H64B 109.1
H64A C64 H64B 107.8
C66 C65 C64 122.2(3)
C66 C65 Ir 70.9(2)
C64 C65 Ir 116.7(2)
C66 C65 H65 113.5
C64 C65 H65 113.5
Ir C65 H65 113.5
C65 C66 C67 120.9(4)
C65 C66 Ir 69.8(2)
C67 C66 Ir 117.3(2)
C65 C66 H66 113.9
C67 C66 H66 113.9
Ir C66 H66 113.9
C66 C67 C68 114.0(3)
C66 C67 H67A 108.8
C68 C67 H67A 108.8
C66 C67 H67B 108.8
C68 C67 H67B 108.8
H67A C67 H67B 107.7
C61 C68 C67 113.0(3)
C61 C68 H68A 109.0
C67 C68 H68A 109.0
C61 C68 H68B 109.0
C67 C68 H68B 109.0
H68A C68 H68B 107.8
C44 C45 H45A 109.5
C44 C45 H45B 109.5
H45A C45 H45B 109.5
C44 C45 H45C 109.5
H45A C45 H45C 109.5
H45B C45 H45C 109.5
C46 C44 C45 107.9(4)
C46 C44 P1 114.7(3)
C45 C44 P1 111.3(3)
C46 C44 H44 107.5
C45 C44 H44 107.5
P1 C44 H44 107.5
C12 C11 C16 118.6(4)
C12 C11 N 122.2(3)
C16 C11 N 119.1(3)
C11 C12 C13 118.4(4)
C11 C12 C1 124.5(4)
C13 C12 C1 117.0(4)
C14 C13 C12 121.9(4)
C14 C13 H13 119.1
C12 C13 H13 119.1
C15 C14 C13 119.5(4)
C15 C14 H14 120.3
C13 C14 H14 120.3
C14 C15 C16 120.1(4)
C14 C15 H15 120.0
C16 C15 H15 120.0
C15 C16 C11 121.6(4)
C15 C16 H16 119.2
C11 C16 H16 119.2
C26 C21 C22 119.3(3)
C26 C21 N 117.7(3)
C22 C21 N 122.8(3)
C23 C22 C21 116.5(3)
C23 C22 P1 118.4(3)
C21 C22 P1 125.0(3)
C24 C23 C22 124.4(4)
C24 C23 H23 117.8
C22 C23 H23 117.8
C25 C24 C23 117.4(3)
C25 C24 C27 121.3(3)
C23 C24 C27 121.4(3)
C24 C25 C26 120.5(3)
C24 C25 H25 119.7
C26 C25 H25 119.7
C25 C26 C21 121.9(3)
C25 C26 H26 119.1
C21 C26 H26 119.1
C12 C1 H1A 109.5
C12 C1 H1B 109.5
H1A C1 H1B 109.5
C12 C1 H1C 109.5
H1A C1 H1C 109.5
H1B C1 H1C 109.5
C24 C27 H27A 109.5
C24 C27 H27B 109.5
H27A C27 H27B 109.5
C24 C27 H27C 109.5
H27A C27 H27C 109.5
H27B C27 H27C 109.5
C34 C37 H37A 109.5
C34 C37 H37B 109.5
H37A C37 H37B 109.5
C34 C37 H37C 109.5
H37A C37 H37C 109.5
H37B C37 H37C 109.5
C35 C36 C31 121.6(3)
C35 C36 H36 119.2
C31 C36 H36 119.2
C36 C35 C34 120.2(4)
C36 C35 H35 119.9
C34 C35 H35 119.9
C33 C34 C35 118.0(4)
C33 C34 C37 121.5(4)
C35 C34 C37 120.5(4)
C34 C33 C32 123.4(4)
C34 C33 H33 118.3
C32 C33 H33 118.3
C33 C32 C31 116.6(3)
C33 C32 P2 122.0(3)
C31 C32 P2 121.1(3)
C36 C31 C32 120.1(3)
C36 C31 N 117.8(3)
C32 C31 N 122.1(3)
C43 C41 C42 109.0(3)
C43 C41 P1 116.2(3)
C42 C41 P1 115.2(3)
C43 C41 H41 105.1
C42 C41 H41 105.1
P1 C41 H41 105.1
C41 C42 H42A 109.5
C41 C42 H42B 109.5
H42A C42 H42B 109.5
C41 C42 H42C 109.5
H42A C42 H42C 109.5
H42B C42 H42C 109.5
C21 N C31 111.3(3)
C21 N C11 117.3(3)
C31 N C11 113.1(3)

loop_
_geom_bond_atom_site_label_1
_geom_bond_atom_site_label_2
_geom_bond_distance
Ir C65 2.134(4)
Ir C66 2.150(4)
Ir C61 2.240(4)
Ir C62 2.249(4)
Ir P2 2.3374(9)
Ir P1 2.3410(10)
Ir H 1.61(5)
P2 C32 1.863(4)
P2 C51 1.868(4)
P2 C54 1.875(4)
P1 C44 1.874(4)
P1 C22 1.880(4)
P1 C41 1.888(4)
C43 C41 1.520(5)
C43 H43A 0.9800
C43 H43B 0.9800
C43 H43C 0.9800
C46 C44 1.519(6)
C46 H46A 0.9800
C46 H46B 0.9800
C46 H46C 0.9800
C51 C53 1.522(6)
C51 C52 1.532(6)
C51 H51 1.0000
C52 H52A 0.9800
C52 H52B 0.9800
C52 H52C 0.9800
C53 H53A 0.9800
C53 H53B 0.9800
C53 H53C 0.9800
C54 C55 1.522(6)
C54 C56 1.534(5)
C54 H54 1.0000
C55 H55A 0.9800
C55 H55B 0.9800
C55 H55C 0.9800
C56 H56A 0.9800
C56 H56B 0.9800
C56 H56C 0.9800
C61 C62 1.396(6)
C61 C68 1.517(5)
C61 H61 1.0000
C62 C63 1.521(5)
C62 H62 1.0000
C63 C64 1.540(5)
C63 H63A 0.9900
C63 H63B 0.9900
C64 C65 1.499(5)
C64 H64A 0.9900
C64 H64B 0.9900
C65 C66 1.442(5)
C65 H65 1.0000
C66 C67 1.526(5)
C66 H66 1.0000
C67 C68 1.535(5)
C67 H67A 0.9900
C67 H67B 0.9900
C68 H68A 0.9900
C68 H68B 0.9900
C45 C44 1.532(6)
C45 H45A 0.9800
C45 H45B 0.9800
C45 H45C 0.9800
C44 H44 1.0000
C11 C12 1.395(5)
C11 C16 1.411(5)
C11 N 1.456(5)
C12 C13 1.407(6)
C12 C1 1.485(6)
C13 C14 1.386(6)
C13 H13 0.9500
C14 C15 1.368(6)
C14 H14 0.9500
C15 C16 1.379(5)
C15 H15 0.9500
C16 H16 0.9500
C21 C26 1.397(5)
C21 C22 1.411(5)
C21 N 1.444(4)
C22 C23 1.395(5)
C23 C24 1.392(5)
C23 H23 0.9500
C24 C25 1.377(5)
C24 C27 1.500(5)
C25 C26 1.378(5)
C25 H25 0.9500
C26 H26 0.9500
C1 H1A 0.9800
C1 H1B 0.9800
C1 H1C 0.9800
C27 H27A 0.9800
C27 H27B 0.9800
C27 H27C 0.9800
C37 C34 1.499(5)
C37 H37A 0.9800
C37 H37B 0.9800
C37 H37C 0.9800
C36 C35 1.369(5)
C36 C31 1.380(5)
C36 H36 0.9500
C35 C34 1.384(5)
C35 H35 0.9500
C34 C33 1.381(5)
C33 C32 1.397(5)
C33 H33 0.9500
C32 C31 1.403(5)
C31 N 1.451(4)
C41 C42 1.525(6)
C41 H41 1.0000
C42 H42A 0.9800
C42 H42B 0.9800
C42 H42C 0.9800

loop_
_platon_squeeze_void_nr
_platon_squeeze_void_average_x
_platon_squeeze_void_average_y
_platon_squeeze_void_average_z
_platon_squeeze_void_volume
_platon_squeeze_void_count_electrons
_platon_squeeze_void_content
1 -0.001 0.500 -0.000 282 85 ' '
